data_4081202
loop_
_publ_author_name
'Talavera, M.'
'Bola\~no, S.'
'Bravo, J.'
'Castro, J.'
'Garc\?\'ia-Font\'an, S.'
'Hermida-Ram\'on, J. M.'

_publ_section_title
;
 Formation of Indanone from an Iridanaphthalene Complex
;
_journal_issue 15
_journal_name_full Organometallics
_journal_page_first 4058
_journal_paper_doi 10.1021/om400702b
_journal_volume 32
_journal_year 2013
_chemical_formula_sum 'C64 H63 B Cl2 Ir O P'
_chemical_formula_weight 1153.02
_chemical_name_systematic
; 
 ? 
;
_space_group_IT_number 2
_symmetry_cell_setting triclinic
_symmetry_space_group_name_Hall '-P 1'
_symmetry_space_group_name_H-M 'P -1'
_atom_sites_solution_hydrogens geom
_atom_sites_solution_primary direct
_atom_sites_solution_secondary difmap
_audit_creation_method SHELXL-97
_cell_angle_alpha 85.383(14)
_cell_angle_beta 83.328(15)
_cell_angle_gamma 80.927(14)
_cell_formula_units_Z 2
_cell_length_a 11.775(10)
_cell_length_b 12.771(11)
_cell_length_c 18.188(16)
_cell_measurement_reflns_used 1111
_cell_measurement_temperature 173(2)
_cell_measurement_theta_max 0.00
_cell_measurement_theta_min 0.00
_cell_volume 2677(4)
_computing_cell_refinement 'Bruker SAINT'
_computing_data_collection 'Bruker APEX2'
_computing_data_reduction 'Bruker SAINT'
_computing_structure_refinement 'SHELXL-97 (Sheldrick, 1997)'
_computing_structure_solution 'SHELXS-97 (Sheldrick, 1990)'
_diffrn_ambient_temperature 173(2)
_diffrn_measured_fraction_theta_full 0.666
_diffrn_measured_fraction_theta_max 0.666
_diffrn_measurement_device_type 'Bruker APEX-II CCD'
_diffrn_measurement_method '\f and \w scans'
_diffrn_radiation_monochromator graphite
_diffrn_radiation_source 'fine-focus sealed tube'
_diffrn_radiation_type MoK\a
_diffrn_radiation_wavelength 0.71073
_diffrn_reflns_av_R_equivalents 0.1341
_diffrn_reflns_av_sigmaI/netI 0.3623
_diffrn_reflns_limit_h_max 15
_diffrn_reflns_limit_h_min -14
_diffrn_reflns_limit_k_max 16
_diffrn_reflns_limit_k_min -16
_diffrn_reflns_limit_l_max 24
_diffrn_reflns_limit_l_min -20
_diffrn_reflns_number 12140
_diffrn_reflns_theta_full 28.23
_diffrn_reflns_theta_max 28.23
_diffrn_reflns_theta_min 1.62
_exptl_absorpt_coefficient_mu 2.665
_exptl_absorpt_correction_T_max 0.7456
_exptl_absorpt_correction_T_min 0.3960
_exptl_absorpt_correction_type multi-scan
_exptl_crystal_colour brown
_exptl_crystal_density_diffrn 1.430
_exptl_crystal_density_method 'not measured'
_exptl_crystal_description plate
_exptl_crystal_F_000 1172
_exptl_crystal_size_max 0.43
_exptl_crystal_size_mid 0.15
_exptl_crystal_size_min 0.06
_refine_diff_density_max 2.864
_refine_diff_density_min -3.395
_refine_diff_density_rms 0.243
_refine_ls_extinction_method none
_refine_ls_goodness_of_fit_ref 1.012
_refine_ls_hydrogen_treatment mixed
_refine_ls_matrix_type full
_refine_ls_number_parameters 300
_refine_ls_number_reflns 8805
_refine_ls_number_restraints 0
_refine_ls_restrained_S_all 1.012
_refine_ls_R_factor_all 0.2159
_refine_ls_R_factor_gt 0.1347
_refine_ls_shift/su_max 0.000
_refine_ls_shift/su_mean 0.000
_refine_ls_structure_factor_coef Fsqd
_refine_ls_weighting_details 'calc w=1/[\s^2^(Fo^2^)+(0.1173P)^2^] where P=(Fo^2^+2Fc^2^)/3'
_refine_ls_weighting_scheme calc
_refine_ls_wR_factor_gt 0.2902
_refine_ls_wR_factor_ref 0.3219
_reflns_number_gt 3711
_reflns_number_total 8805
_reflns_threshold_expression >2sigma(I)
_cod_data_source_file om400702b_si_004.cif
_cod_data_source_block 3a.BPh4
_cod_depositor_comments
;
The following automatic conversions were performed:

'_symmetry_cell_setting' value 'Triclinic' changed to 'triclinic'
according to /home/saulius/struct/CIF-dictionaries/cif_core.dic
dictionary named 'cif_core.dic' version 2.4.2 from 2011-04-26.

Automatic conversion script
Id: cif_fix_values 1891 2012-01-12 08:04:46Z andrius 
;
_cod_original_sg_symbol_H-M 'P-1   '
_cod_database_code 4081202

loop_
_symmetry_equiv_pos_as_xyz
'x, y, z'
'-x, -y, -z'

loop_
_atom_site_label
_atom_site_type_symbol
_atom_site_fract_x
_atom_site_fract_y
_atom_site_fract_z
_atom_site_U_iso_or_equiv
_atom_site_adp_type
_atom_site_occupancy
_atom_site_symmetry_multiplicity
_atom_site_calc_flag
_atom_site_refinement_flags
CT01 H 0.3275 0.1514 0.1775 0.000 Uiso 0.00 1 d P
Ir Ir 0.19068(9) 0.21111(8) 0.23423(6) 0.0350(3) Uani 1 1 d .
C11 C 0.0336(19) 0.3643(15) 0.1520(13) 0.030(5) Uiso 1 1 d .
C12 C 0.0295(18) 0.3178(15) 0.2253(12) 0.028(5) Uiso 1 1 d .
H12 H 0.0418 0.3517 0.2677 0.034 Uiso 1 1 calc R
C13 C 0.004(2) 0.2129(18) 0.2261(15) 0.047(7) Uiso 1 1 d .
C14 C -0.012(2) 0.1935(18) 0.1462(15) 0.046(6) Uiso 1 1 d .
C15 C 0.008(2) 0.2861(18) 0.1027(15) 0.047(7) Uiso 1 1 d .
C16 C -0.052(2) 0.1060(19) 0.1208(15) 0.046(6) Uiso 1 1 d .
H16 H -0.0672 0.0446 0.1511 0.055 Uiso 1 1 calc R
C17 C -0.067(2) 0.121(2) 0.0444(16) 0.061(8) Uiso 1 1 d .
H17 H -0.0895 0.0640 0.0221 0.073 Uiso 1 1 calc R
C18 C -0.051(2) 0.208(2) 0.0002(17) 0.062(8) Uiso 1 1 d .
H18 H -0.0663 0.2115 -0.0502 0.074 Uiso 1 1 calc R
C19 C -0.014(2) 0.294(2) 0.0274(16) 0.053(7) Uiso 1 1 d .
H19 H -0.0041 0.3556 -0.0036 0.064 Uiso 1 1 calc R
C21 C -0.068(2) 0.1590(17) 0.2867(13) 0.035(6) Uiso 1 1 d .
C22 C -0.036(2) 0.0503(18) 0.3102(14) 0.044(6) Uiso 1 1 d .
H22 H 0.0363 0.0115 0.2919 0.052 Uiso 1 1 calc R
C23 C -0.113(2) 0.0034(19) 0.3608(14) 0.045(6) Uiso 1 1 d .
H23 H -0.0941 -0.0689 0.3776 0.054 Uiso 1 1 calc R
C24 C -0.218(2) 0.0612(19) 0.3874(15) 0.053(7) Uiso 1 1 d .
H24 H -0.2697 0.0277 0.4224 0.063 Uiso 1 1 calc R
C25 C -0.249(2) 0.1652(19) 0.3640(14) 0.048(7) Uiso 1 1 d .
H25 H -0.3202 0.2036 0.3834 0.058 Uiso 1 1 calc R
C26 C -0.177(2) 0.214(2) 0.3128(15) 0.053(7) Uiso 1 1 d .
H26 H -0.2002 0.2852 0.2947 0.064 Uiso 1 1 calc R
O31 O 0.0564(15) 0.4558(12) 0.1206(10) 0.049(4) Uiso 1 1 d .
C31 C 0.065(2) 0.533(2) 0.1746(16) 0.058(7) Uiso 1 1 d .
H31A H 0.1076 0.4964 0.2151 0.087 Uiso 1 1 calc R
H31B H -0.0123 0.5639 0.1946 0.087 Uiso 1 1 calc R
H31C H 0.1069 0.5888 0.1501 0.087 Uiso 1 1 calc R
C1 C 0.3696(16) 0.2313(12) 0.1765(10) 0.042(6) Uiso 1 1 d G
C2 C 0.3044(15) 0.2047(12) 0.1223(9) 0.035(6) Uiso 1 1 d G
C3 C 0.2712(16) 0.1045(12) 0.1444(10) 0.042(6) Uiso 1 1 d G
C4 C 0.3158(16) 0.0693(13) 0.2122(10) 0.047(7) Uiso 1 1 d G
C5 C 0.3766(17) 0.1476(14) 0.2321(10) 0.056(7) Uiso 1 1 d G
C6 C 0.423(3) 0.330(2) 0.1665(17) 0.063(8) Uiso 1 1 d .
H6A H 0.4374 0.3513 0.2150 0.094 Uiso 1 1 calc R
H6B H 0.3714 0.3874 0.1429 0.094 Uiso 1 1 calc R
H6C H 0.4971 0.3176 0.1351 0.094 Uiso 1 1 calc R
C7 C 0.286(2) 0.2638(19) 0.0521(15) 0.054(7) Uiso 1 1 d .
H7A H 0.2225 0.2396 0.0309 0.080 Uiso 1 1 calc R
H7B H 0.3567 0.2519 0.0179 0.080 Uiso 1 1 calc R
H7C H 0.2660 0.3397 0.0602 0.080 Uiso 1 1 calc R
C8 C 0.225(3) 0.037(2) 0.0958(18) 0.082(10) Uiso 1 1 d .
H8A H 0.1920 0.0817 0.0548 0.124 Uiso 1 1 calc R
H8B H 0.1646 0.0018 0.1246 0.124 Uiso 1 1 calc R
H8C H 0.2875 -0.0164 0.0760 0.124 Uiso 1 1 calc R
C9 C 0.320(3) -0.041(2) 0.2496(17) 0.072(9) Uiso 1 1 d .
H9A H 0.3038 -0.0366 0.3033 0.109 Uiso 1 1 calc R
H9B H 0.3974 -0.0818 0.2381 0.109 Uiso 1 1 calc R
H9C H 0.2624 -0.0774 0.2314 0.109 Uiso 1 1 calc R
C10 C 0.460(3) 0.132(2) 0.2941(18) 0.084(10) Uiso 1 1 d .
H10A H 0.4652 0.0585 0.3156 0.125 Uiso 1 1 calc R
H10B H 0.4294 0.1809 0.3329 0.125 Uiso 1 1 calc R
H10C H 0.5364 0.1461 0.2729 0.125 Uiso 1 1 calc R
P1 P 0.1710(6) 0.2312(5) 0.3587(4) 0.0411(18) Uani 1 1 d .
C41 C 0.266(2) 0.3197(16) 0.3857(13) 0.034(6) Uiso 1 1 d .
C42 C 0.309(2) 0.3035(19) 0.4539(16) 0.050(7) Uiso 1 1 d .
H42 H 0.2867 0.2497 0.4893 0.060 Uiso 1 1 calc R
C43 C 0.388(2) 0.371(2) 0.4690(17) 0.057(7) Uiso 1 1 d .
H43 H 0.4246 0.3568 0.5135 0.069 Uiso 1 1 calc R
C44 C 0.413(3) 0.452(2) 0.4237(19) 0.082(10) Uiso 1 1 d .
H44 H 0.4560 0.5009 0.4406 0.098 Uiso 1 1 calc R
C45 C 0.379(3) 0.470(2) 0.3523(18) 0.063(8) Uiso 1 1 d .
H45 H 0.4043 0.5225 0.3170 0.075 Uiso 1 1 calc R
C46 C 0.2998(19) 0.3964(16) 0.3377(13) 0.033(5) Uiso 1 1 d .
H46 H 0.2706 0.4046 0.2907 0.040 Uiso 1 1 calc R
C51 C 0.034(2) 0.2869(17) 0.4102(13) 0.037(6) Uiso 1 1 d .
C52 C -0.005(2) 0.3921(19) 0.4049(15) 0.053(7) Uiso 1 1 d .
H52 H 0.0372 0.4372 0.3723 0.064 Uiso 1 1 calc R
C53 C -0.106(3) 0.436(2) 0.4456(17) 0.065(8) Uiso 1 1 d .
H53 H -0.1291 0.5112 0.4423 0.078 Uiso 1 1 calc R
C54 C -0.174(3) 0.372(2) 0.4914(18) 0.072(9) Uiso 1 1 d .
H54 H -0.2435 0.4008 0.5188 0.086 Uiso 1 1 calc R
C55 C -0.134(3) 0.260(2) 0.4955(18) 0.072(9) Uiso 1 1 d .
H55 H -0.1781 0.2133 0.5250 0.087 Uiso 1 1 calc R
C56 C -0.0292(19) 0.2198(17) 0.4560(13) 0.034(5) Uiso 1 1 d .
H56 H -0.0010 0.1459 0.4606 0.041 Uiso 1 1 calc R
C61 C 0.212(2) 0.1080(18) 0.4126(15) 0.050(7) Uiso 1 1 d .
H61A H 0.2096 0.1225 0.4649 0.074 Uiso 1 1 calc R
H61B H 0.2909 0.0767 0.3944 0.074 Uiso 1 1 calc R
H61C H 0.1585 0.0584 0.4076 0.074 Uiso 1 1 calc R
B1 B -0.293(2) 0.7596(18) 0.2443(14) 0.026(6) Uiso 1 1 d .
C11B C -0.290(2) 0.6472(17) 0.2085(14) 0.037(6) Uiso 1 1 d .
C12B C -0.243(2) 0.6297(17) 0.1373(14) 0.039(6) Uiso 1 1 d .
H12B H -0.2127 0.6854 0.1077 0.047 Uiso 1 1 calc R
C13B C -0.240(2) 0.5307(18) 0.1066(16) 0.050(7) Uiso 1 1 d .
H13B H -0.2123 0.5246 0.0557 0.060 Uiso 1 1 calc R
C14B C -0.273(2) 0.446(2) 0.1451(16) 0.055(7) Uiso 1 1 d .
H14B H -0.2627 0.3803 0.1226 0.066 Uiso 1 1 calc R
C15B C -0.320(2) 0.4527(19) 0.2166(15) 0.048(7) Uiso 1 1 d .
H15B H -0.3478 0.3938 0.2441 0.058 Uiso 1 1 calc R
C16B C -0.327(2) 0.5539(19) 0.2488(17) 0.056(7) Uiso 1 1 d .
H16B H -0.3564 0.5592 0.2994 0.067 Uiso 1 1 calc R
C21B C -0.331(2) 0.8596(18) 0.1853(14) 0.041(6) Uiso 1 1 d .
C22B C -0.408(2) 0.8608(18) 0.1344(14) 0.044(6) Uiso 1 1 d .
H22B H -0.4388 0.7970 0.1312 0.052 Uiso 1 1 calc R
C23B C -0.445(2) 0.9454(19) 0.0879(15) 0.054(7) Uiso 1 1 d .
H23B H -0.4944 0.9370 0.0517 0.064 Uiso 1 1 calc R
C24B C -0.410(2) 1.0459(18) 0.0931(14) 0.043(6) Uiso 1 1 d .
H24B H -0.4370 1.1070 0.0630 0.052 Uiso 1 1 calc R
C25B C -0.334(2) 1.0482(19) 0.1458(15) 0.049(7) Uiso 1 1 d .
H25B H -0.3077 1.1139 0.1501 0.059 Uiso 1 1 calc R
C26B C -0.294(2) 0.9638(17) 0.1919(14) 0.041(6) Uiso 1 1 d .
H26B H -0.2426 0.9717 0.2272 0.049 Uiso 1 1 calc R
C31B C -0.391(2) 0.7792(17) 0.3150(14) 0.042(6) Uiso 1 1 d .
C32B C -0.380(2) 0.8480(17) 0.3710(14) 0.042(6) Uiso 1 1 d .
H32B H -0.3108 0.8772 0.3699 0.051 Uiso 1 1 calc R
C33B C -0.468(2) 0.8733(19) 0.4268(15) 0.053(7) Uiso 1 1 d .
H33B H -0.4575 0.9224 0.4610 0.063 Uiso 1 1 calc R
C34B C -0.571(2) 0.8320(19) 0.4363(16) 0.058(7) Uiso 1 1 d .
H34B H -0.6285 0.8483 0.4768 0.069 Uiso 1 1 calc R
C35B C -0.586(2) 0.7637(19) 0.3814(15) 0.053(7) Uiso 1 1 d .
H35B H -0.6534 0.7310 0.3851 0.064 Uiso 1 1 calc R
C36B C -0.498(2) 0.7437(16) 0.3203(14) 0.039(6) Uiso 1 1 d .
H36B H -0.5134 0.7043 0.2815 0.047 Uiso 1 1 calc R
C41B C -0.166(2) 0.7543(17) 0.2714(14) 0.046(7) Uiso 1 1 d .
C42B C -0.074(2) 0.7903(16) 0.2198(14) 0.038(6) Uiso 1 1 d .
H42B H -0.0919 0.8243 0.1732 0.046 Uiso 1 1 calc R
C43B C 0.040(2) 0.7758(18) 0.2378(16) 0.049(7) Uiso 1 1 d .
H43B H 0.0992 0.7992 0.2032 0.059 Uiso 1 1 calc R
C44B C 0.067(3) 0.728(2) 0.3054(17) 0.063(8) Uiso 1 1 d .
H44B H 0.1438 0.7197 0.3185 0.076 Uiso 1 1 calc R
C45B C -0.017(2) 0.6926(19) 0.3524(16) 0.053(7) Uiso 1 1 d .
H45B H 0.0027 0.6572 0.3982 0.064 Uiso 1 1 calc R
C46B C -0.134(2) 0.7052(17) 0.3376(14) 0.040(6) Uiso 1 1 d .
H46B H -0.1902 0.6798 0.3734 0.048 Uiso 1 1 calc R
C1S C 0.439(3) 0.619(2) 0.0987(18) 0.077(9) Uiso 1 1 d .
H1S1 H 0.4942 0.6707 0.0948 0.092 Uiso 1 1 calc R
H1S2 H 0.4821 0.5475 0.1081 0.092 Uiso 1 1 calc R
Cl1 Cl 0.3374(9) 0.6474(9) 0.1727(6) 0.114(4) Uani 1 1 d .
Cl2 Cl 0.3858(17) 0.624(3) 0.0215(9) 0.358(19) Uani 1 1 d .

loop_
_atom_site_aniso_label
_atom_site_aniso_U_11
_atom_site_aniso_U_22
_atom_site_aniso_U_33
_atom_site_aniso_U_23
_atom_site_aniso_U_13
_atom_site_aniso_U_12
Ir 0.0267(5) 0.0513(6) 0.0340(6) -0.0147(4) -0.0072(4) -0.0182(4)
P1 0.036(4) 0.055(4) 0.038(4) -0.010(3) -0.005(3) -0.021(3)
Cl1 0.074(7) 0.173(10) 0.109(9) -0.055(7) -0.014(6) -0.032(7)
Cl2 0.156(17) 0.82(6) 0.083(12) 0.02(2) 0.001(12) -0.04(3)

loop_
_atom_type_symbol
_atom_type_description
_atom_type_scat_dispersion_real
_atom_type_scat_dispersion_imag
_atom_type_scat_source
C C 0.0033 0.0016 'International Tables Vol C Tables 4.2.6.8 and 6.1.1.4'
H H 0.0000 0.0000 'International Tables Vol C Tables 4.2.6.8 and 6.1.1.4'
B B 0.0013 0.0007 'International Tables Vol C Tables 4.2.6.8 and 6.1.1.4'
O O 0.0106 0.0060 'International Tables Vol C Tables 4.2.6.8 and 6.1.1.4'
P P 0.1023 0.0942 'International Tables Vol C Tables 4.2.6.8 and 6.1.1.4'
Ir Ir -1.4442 7.9887 'International Tables Vol C Tables 4.2.6.8 and 6.1.1.4'
Cl Cl 0.1484 0.1585 'International Tables Vol C Tables 4.2.6.8 and 6.1.1.4'

loop_
_geom_angle_atom_site_label_1
_geom_angle_atom_site_label_2
_geom_angle_atom_site_label_3
_geom_angle
CT01 Ir C12 142.5(6)
CT01 Ir C4 33.3(4)
C12 Ir C4 155.5(7)
CT01 Ir C5 32.9(5)
C12 Ir C5 162.4(6)
C4 Ir C5 37.5(4)
CT01 Ir C13 133.5(7)
C12 Ir C13 37.7(7)
C4 Ir C13 121.0(7)
C5 Ir C13 158.5(7)
CT01 Ir C3 32.4(4)
C12 Ir C3 122.3(7)
C4 Ir C3 37.2(3)
C5 Ir C3 61.7(5)
C13 Ir C3 101.4(8)
CT01 Ir P1 125.69(19)
C12 Ir P1 89.4(6)
C4 Ir P1 107.9(5)
C5 Ir P1 92.9(5)
C13 Ir P1 95.5(7)
C3 Ir P1 144.8(5)
CT01 Ir C1 31.7(4)
C12 Ir C1 127.7(6)
C4 Ir C1 61.4(5)
C5 Ir C1 36.5(3)
C13 Ir C1 148.6(8)
C3 Ir C1 60.6(5)
P1 Ir C1 114.0(4)
CT01 Ir C2 31.3(4)
C12 Ir C2 111.3(7)
C4 Ir C2 61.1(5)
C5 Ir C2 60.7(5)
C13 Ir C2 114.5(8)
C3 Ir C2 36.1(3)
P1 Ir C2 149.7(4)
C1 Ir C2 35.8(3)
CT01 Ir C11 115.0(4)
C12 Ir C11 27.6(7)
C4 Ir C11 137.7(6)
C5 Ir C11 140.1(6)
C13 Ir C11 51.4(7)
C3 Ir C11 100.5(6)
P1 Ir C11 114.1(5)
C1 Ir C11 103.8(6)
C2 Ir C11 83.7(6)
CT01 Ir C14 106.9(5)
C12 Ir C14 50.2(7)
C4 Ir C14 105.3(7)
C5 Ir C14 138.1(7)
C13 Ir C14 28.2(8)
C3 Ir C14 76.4(6)
P1 Ir C14 123.6(5)
C1 Ir C14 121.8(6)
C2 Ir C14 86.5(6)
C11 Ir C14 45.9(6)
CT01 Ir C15 102.2(4)
C12 Ir C15 43.5(7)
C4 Ir C15 114.9(6)
C5 Ir C15 134.5(6)
C13 Ir C15 44.0(8)
C3 Ir C15 79.0(6)
P1 Ir C15 132.1(5)
C1 Ir C15 105.0(6)
C2 Ir C15 74.1(6)
C11 Ir C15 25.9(6)
C14 Ir C15 24.5(5)
O31 C11 C12 135(2)
O31 C11 C15 117(2)
C12 C11 C15 108.3(17)
O31 C11 Ir 125.7(15)
C12 C11 Ir 45.3(11)
C15 C11 Ir 94.9(14)
C11 C12 C13 110(2)
C11 C12 Ir 107.2(14)
C13 C12 Ir 72.9(13)
C12 C13 C21 126(2)
C12 C13 C14 106.8(19)
C21 C13 C14 117(2)
C12 C13 Ir 69.4(13)
C21 C13 Ir 120.3(18)
C14 C13 Ir 108.7(16)
C15 C14 C16 125(3)
C15 C14 C13 107(2)
C16 C14 C13 128(2)
C15 C14 Ir 90.3(16)
C16 C14 Ir 132.5(18)
C13 C14 Ir 43.1(12)
C14 C15 C19 118(2)
C14 C15 C11 108(2)
C19 C15 C11 133(2)
C14 C15 Ir 65.2(15)
C19 C15 Ir 150.0(18)
C11 C15 Ir 59.2(13)
C14 C16 C17 111(2)
C18 C17 C16 126(3)
C17 C18 C19 121(3)
C18 C19 C15 118(2)
C26 C21 C22 120(2)
C26 C21 C13 118(2)
C22 C21 C13 121(2)
C23 C22 C21 117(2)
C22 C23 C24 121(2)
C25 C24 C23 121(2)
C26 C25 C24 120(3)
C25 C26 C21 120(2)
C11 O31 C31 112.8(19)
C2 C1 C5 108.0
C2 C1 C6 120.8(16)
C5 C1 C6 131.1(16)
C2 C1 Ir 72.8(7)
C5 C1 Ir 68.8(7)
C6 C1 Ir 127.4(15)
C1 C2 C3 108.0
C1 C2 C7 126.1(15)
C3 C2 C7 125.6(15)
C1 C2 Ir 71.4(7)
C3 C2 Ir 69.5(6)
C7 C2 Ir 129.9(15)
C2 C3 C4 108.0
C2 C3 C8 125.0(17)
C4 C3 C8 125.3(17)
C2 C3 Ir 74.4(6)
C4 C3 Ir 69.1(7)
C8 C3 Ir 133.8(17)
C5 C4 C3 108.0
C5 C4 C9 124.6(17)
C3 C4 C9 126.3(17)
C5 C4 Ir 72.4(7)
C3 C4 Ir 73.7(7)
C9 C4 Ir 129.1(15)
C4 C5 C1 108.0
C4 C5 C10 124.9(16)
C1 C5 C10 125.7(16)
C4 C5 Ir 70.2(7)
C1 C5 Ir 74.7(7)
C10 C5 Ir 131.4(17)
C61 P1 C51 102.5(11)
C61 P1 C41 103.2(12)
C51 P1 C41 99.7(10)
C61 P1 Ir 113.0(9)
C51 P1 Ir 123.0(8)
C41 P1 Ir 113.0(8)
C46 C41 C42 119(2)
C46 C41 P1 120.2(19)
C42 C41 P1 120.5(16)
C41 C42 C43 117(2)
C44 C43 C42 123(3)
C43 C44 C45 123(3)
C44 C45 C46 112(3)
C41 C46 C45 125(2)
C52 C51 C56 120(2)
C52 C51 P1 121.0(18)
C56 C51 P1 119.3(17)
C51 C52 C53 122(2)
C52 C53 C54 120(3)
C53 C54 C55 117(3)
C56 C55 C54 120(3)
C51 C56 C55 120(2)
C11B B1 C41B 104.8(19)
C11B B1 C31B 113.4(17)
C41B B1 C31B 109(2)
C11B B1 C21B 111.1(19)
C41B B1 C21B 115.2(17)
C31B B1 C21B 103.2(18)
C12B C11B C16B 113(2)
C12B C11B B1 122.1(19)
C16B C11B B1 124(2)
C11B C12B C13B 122(2)
C14B C13B C12B 123(3)
C13B C14B C15B 121(3)
C14B C15B C16B 117(2)
C11B C16B C15B 124(3)
C22B C21B C26B 115(2)
C22B C21B B1 125.3(19)
C26B C21B B1 120(2)
C23B C22B C21B 126(2)
C22B C23B C24B 121(3)
C25B C24B C23B 115(2)
C26B C25B C24B 125(2)
C25B C26B C21B 118(2)
C36B C31B C32B 114(2)
C36B C31B B1 123(2)
C32B C31B B1 122(2)
C33B C32B C31B 122(2)
C32B C33B C34B 124(3)
C33B C34B C35B 115(3)
C34B C35B C36B 120(2)
C31B C36B C35B 123(2)
C46B C41B C42B 116(2)
C46B C41B B1 124(2)
C42B C41B B1 119(2)
C43B C42B C41B 121(2)
C44B C43B C42B 120(3)
C45B C44B C43B 119(3)
C44B C45B C46B 124(3)
C41B C46B C45B 120(2)
Cl2 C1S Cl1 114(2)

loop_
_geom_bond_atom_site_label_1
_geom_bond_atom_site_label_2
_geom_bond_distance
Ir CT01 1.8960(16)
Ir C12 2.17(2)
Ir C4 2.180(18)
Ir C5 2.21(2)
Ir C13 2.21(3)
Ir C3 2.239(18)
Ir P1 2.280(7)
Ir C1 2.285(17)
Ir C2 2.303(17)
Ir C11 2.92(2)
Ir C14 3.07(3)
Ir C15 3.38(3)
C11 O31 1.31(2)
C11 C12 1.41(3)
C11 C15 1.48(3)
C12 C13 1.42(3)
C13 C21 1.50(3)
C13 C14 1.53(4)
C14 C15 1.41(3)
C14 C16 1.41(3)
C15 C19 1.42(4)
C16 C17 1.41(4)
C17 C18 1.34(3)
C18 C19 1.38(4)
C21 C26 1.41(3)
C21 C22 1.43(3)
C22 C23 1.39(3)
C23 C24 1.39(3)
C24 C25 1.37(3)
C25 C26 1.36(3)
O31 C31 1.47(3)
C1 C2 1.410(12)
C1 C5 1.410(12)
C1 C6 1.49(3)
C2 C3 1.410(12)
C2 C7 1.45(3)
C3 C4 1.410(12)
C3 C8 1.48(3)
C4 C5 1.410(12)
C4 C9 1.51(3)
C5 C10 1.56(4)
P1 C61 1.82(2)
P1 C51 1.84(2)
P1 C41 1.84(2)
C41 C46 1.33(3)
C41 C42 1.38(3)
C42 C43 1.43(3)
C43 C44 1.32(4)
C44 C45 1.39(4)
C45 C46 1.48(3)
C51 C52 1.35(3)
C51 C56 1.39(3)
C52 C53 1.39(4)
C53 C54 1.40(4)
C54 C55 1.43(4)
C55 C56 1.40(3)
B1 C11B 1.62(3)
B1 C41B 1.62(3)
B1 C31B 1.63(3)
B1 C21B 1.64(3)
C11B C12B 1.37(3)
C11B C16B 1.44(3)
C12B C13B 1.41(3)
C13B C14B 1.32(3)
C14B C15B 1.36(3)
C15B C16B 1.45(3)
C21B C22B 1.37(3)
C21B C26B 1.48(3)
C22B C23B 1.37(3)
C23B C24B 1.42(3)
C24B C25B 1.39(3)
C25B C26B 1.37(3)
C31B C36B 1.39(3)
C31B C32B 1.43(3)
C32B C33B 1.38(3)
C33B C34B 1.38(3)
C34B C35B 1.42(4)
C35B C36B 1.44(3)
C41B C46B 1.38(3)
C41B C42B 1.45(3)
C42B C43B 1.40(3)
C43B C44B 1.38(4)
C44B C45B 1.34(3)
C45B C46B 1.41(3)
C1S Cl2 1.59(4)
C1S Cl1 1.71(3)
